data_1530774
loop_
_publ_author_name
'Simonov, M.A.'
'Egorov-Tismenko, Yu.K.'
'Belov, N.V.'

_publ_section_title
;
 About the crystal structures of the ortophosphates with the formula
 (Na1-x Cdx) Cd2 (P O4) (P O3+x (O H)1-x)
;
_journal_name_full 'Doklady Akademii Nauk SSSR'
_journal_page_first 1101
_journal_page_last 1102
_journal_volume 239
_journal_year 1978
_chemical_formula_sum 'Cd3 O8 P2'
_chemical_name_systematic 'Cd3 (P O4)2'
_space_group_IT_number 64
_symmetry_space_group_name_Hall '-C 2ac 2'
_symmetry_space_group_name_H-M 'C m c a'
_cell_angle_alpha 90
_cell_angle_beta 90
_cell_angle_gamma 90
_cell_formula_units_Z 8
_cell_length_a 15.65
_cell_length_b 11.07
_cell_length_c 7.56
_cell_volume 1309.736
_citation_journal_id_ASTM DANKAS
_cod_data_source_file Simonov_DANKAS_1978_1289.cif
_cod_data_source_block Cd3O8P2
_cod_database_code 1530774

loop_
_symmetry_equiv_pos_as_xyz
x,y,z
-x+1/2,-y,z+1/2
x,-y,-z
-x+1/2,y,-z+1/2
-x,-y,-z
x-1/2,y,-z-1/2
-x,y,z
x-1/2,-y,z-1/2
x+1/2,y+1/2,z
-x+1,-y+1/2,z+1/2
x+1/2,-y+1/2,-z
-x+1,y+1/2,-z+1/2
-x+1/2,-y+1/2,-z
x,y+1/2,-z-1/2
-x+1/2,y+1/2,z
x,-y+1/2,z-1/2

loop_
_atom_site_label
_atom_site_type_symbol
_atom_site_fract_x
_atom_site_fract_y
_atom_site_fract_z
_atom_site_occupancy
_atom_site_U_iso_or_equiv
Cd1 Cd+2 0.15 0.817 0.574 1 0.0
O3 O-2 0.269 0.358 0.086 1 0.0
O1 O-2 0.082 0.741 0.322 1 0.0
P1 P+5 0.25 0.437 0.25 1 0.0
P2 P+5 0 0.82 0.31 1 0.0
O5 O-2 0 0.898 0.147 1 0.0
O2 O-2 0.332 0.515 0.281 1 0.0
O4 O-2 0 0.89 0.49 1 0.0
Cd2 Cd+2 0.102 0.5 0.5 1 0.0
